data_7010612
loop_
_publ_author_name
'Britovsek, George J. P.'
'Gibson, Vernon C.'
'Kimberley, Brian S.'
'Mastroianni, Sergio'
'Redshaw, Carl'
'Solan, Gregory A.'
'White, Andrew J. P.'
'Williams, David J.'

_publ_section_title
;
 Bis(imino)pyridyl iron and cobalt complexes: the effect of nitrogen
 substituents on ethylene oligomerisation and polymerisation
;
_journal_issue 10
_journal_name_full 'Journal of the Chemical Society, Dalton Transactions'
_journal_page_first 1639
_journal_paper_doi 10.1039/b101173l
_journal_year 2001
_chemical_formula_sum 'C33.5 H30 Cl3 Fe N5'
_chemical_formula_weight 664.82
_chemical_name_systematic
;
?
;
_space_group_IT_number 61
_symmetry_cell_setting orthorhombic
_symmetry_space_group_name_Hall '-P 2ac 2ab'
_symmetry_space_group_name_H-M 'P b c a'
_atom_sites_solution_hydrogens geom
_atom_sites_solution_primary direct
_atom_sites_solution_secondary difmap
_audit_creation_method SHELXL
_cell_angle_alpha 90.00
_cell_angle_beta 90.00
_cell_angle_gamma 90.00
_cell_formula_units_Z 8
_cell_length_a 15.877(2)
_cell_length_b 17.546(3)
_cell_length_c 22.725(4)
_cell_measurement_reflns_used 21
_cell_measurement_temperature 293(2)
_cell_measurement_theta_max 24.15
_cell_measurement_theta_min 10.53
_cell_volume 6330.7(17)
_computing_cell_refinement 'Siemens XSCANS'
_computing_data_collection 'Siemens XSCANS'
_computing_data_reduction 'Siemens SHELXTL'
_computing_molecular_graphics 'Siemens SHELXTL'
_computing_publication_material 'Siemens SHELXTL'
_computing_structure_refinement 'SHELXL-93 (Sheldrick, 1993)'
_computing_structure_solution 'SHELXS-86 (Sheldrick, 1990)'
_diffrn_ambient_temperature 293(2)
_diffrn_measurement_device 'Siemens P4'
_diffrn_measurement_method '\w scans'
_diffrn_radiation_monochromator graphite
_diffrn_radiation_source 'fine-focus sealed tube'
_diffrn_radiation_type CuK\a
_diffrn_radiation_wavelength 1.54178
_diffrn_reflns_av_R_equivalents 0.0000
_diffrn_reflns_av_sigmaI/netI 0.0560
_diffrn_reflns_limit_h_max 17
_diffrn_reflns_limit_h_min 0
_diffrn_reflns_limit_k_max 0
_diffrn_reflns_limit_k_min -19
_diffrn_reflns_limit_l_max 25
_diffrn_reflns_limit_l_min 0
_diffrn_reflns_number 4609
_diffrn_reflns_theta_max 60.02
_diffrn_reflns_theta_min 3.89
_diffrn_standards_interval_count 97
_diffrn_standards_number 3
_exptl_absorpt_coefficient_mu 6.396
_exptl_absorpt_correction_T_max 0.6042
_exptl_absorpt_correction_T_min 0.1333
_exptl_absorpt_correction_type empirical
_exptl_crystal_colour 'Dark red'
_exptl_crystal_density_diffrn 1.395
_exptl_crystal_description 'platy needles'
_exptl_crystal_F_000 2744
_exptl_crystal_size_max 0.73
_exptl_crystal_size_mid 0.13
_exptl_crystal_size_min 0.07
_refine_diff_density_max 0.392
_refine_diff_density_min -0.281
_refine_diff_density_rms 0.056
_refine_ls_extinction_coef 0.00007(3)
_refine_ls_extinction_expression Fc^*^=kFc[1+0.001xFc^2^\l^3^/sin(2\q)]^-1/4^
_refine_ls_extinction_method SHELXL
_refine_ls_goodness_of_fit_all 1.046
_refine_ls_goodness_of_fit_obs 1.135
_refine_ls_matrix_type full
_refine_ls_number_parameters 352
_refine_ls_number_reflns 4156
_refine_ls_number_restraints 0
_refine_ls_restrained_S_all 1.207
_refine_ls_restrained_S_obs 1.135
_refine_ls_R_factor_all 0.0937
_refine_ls_R_factor_obs 0.0501
_refine_ls_shift/esd_max 0.031
_refine_ls_shift/esd_mean 0.001
_refine_ls_structure_factor_coef Fsqd
_refine_ls_weighting_details 'w=1/[\s^2^(Fo^2^)+(0.0625P)^2^+0.0000P] where P=(Fo^2^+2Fc^2^)/3'
_refine_ls_weighting_scheme calc
_refine_ls_wR_factor_all 0.1497
_refine_ls_wR_factor_obs 0.1127
_reflns_number_observed 3062
_reflns_number_total 4609
_reflns_observed_criterion >2sigma(I)
_cod_data_source_file b101173l.txt
_cod_data_source_block VG9917
_cod_depositor_comments
;
The following automatic conversions were performed:
'_symmetry_cell_setting' value 'Orthorhombic' changed to 'orthorhombic'
according to '/home/saulius/struct/CIF-dictionaries/cif_core.dic'
dictionary named 'cif_core.dic' version 2.4.1 from
2010-06-29.

'_exptl_absorpt_correction_type' value 'Empirical' changed to
'empirical' according to
'/home/saulius/struct/CIF-dictionaries/cif_core.dic' dictionary named
'cif_core.dic' version 2.4.1 from 2010-06-29.

Automatic conversion script
Id: cif_fix_enum 1527 2010-12-29 10:47:43Z saulius 

The following automatic conversions were performed:

'_refine_ls_weighting_scheme' value 'calc
w=1/[\s^2^(Fo^2^)+(0.0625P)^2^+0.0000P] where P=(Fo^2^+2Fc^2^)/3' was
changed to 'calc'. New tag '_refine_ls_weighting_details' was
created. The value of the new tag was set to
'w=1/[\s^2^(Fo^2^)+(0.0625P)^2^+0.0000P] where P=(Fo^2^+2Fc^2^)/3'.

Automatic conversion script
Id: cif_fix_values 3143 2015-03-26 13:38:13Z robertas 
;
_cod_original_cell_volume 6330.8(18)
_cod_original_sg_symbol_H-M Pbca
_cod_original_formula_sum 'C33.50 H30 N5 Cl3 Fe'
_cod_database_code 7010612

loop_
_symmetry_equiv_pos_as_xyz
'x, y, z'
'-x+1/2, -y, z+1/2'
'-x, y+1/2, -z+1/2'
'x+1/2, -y+1/2, -z'
'-x, -y, -z'
'x-1/2, y, -z-1/2'
'x, -y-1/2, z-1/2'
'-x-1/2, y-1/2, z'

loop_
_atom_site_aniso_label
_atom_site_aniso_U_11
_atom_site_aniso_U_22
_atom_site_aniso_U_33
_atom_site_aniso_U_23
_atom_site_aniso_U_13
_atom_site_aniso_U_12
Fe 0.0400(4) 0.0390(3) 0.0433(3) 0.0021(3) -0.0034(3) -0.0024(3)
Cl1 0.0588(8) 0.0851(9) 0.0505(6) -0.0036(6) -0.0145(6) 0.0159(7)
Cl2 0.0714(8) 0.0448(6) 0.0538(6) 0.0095(5) 0.0059(6) 0.0065(6)
N1 0.042(2) 0.035(2) 0.049(2) -0.001(2) -0.001(2) 0.000(2)
C2 0.040(2) 0.046(2) 0.044(2) -0.001(2) -0.003(2) 0.000(2)
C3 0.057(3) 0.038(2) 0.069(3) 0.000(2) 0.002(3) -0.002(2)
C4 0.071(4) 0.040(3) 0.096(4) 0.011(3) 0.011(3) -0.008(3)
C5 0.053(3) 0.053(3) 0.076(3) 0.007(3) 0.010(3) -0.012(3)
C6 0.048(3) 0.039(2) 0.051(3) 0.004(2) 0.002(2) -0.006(2)
C7 0.044(3) 0.045(3) 0.049(3) -0.001(2) -0.002(2) 0.007(2)
N8 0.037(2) 0.044(2) 0.043(2) 0.0001(15) 0.002(2) -0.002(2)
N9 0.041(2) 0.052(2) 0.049(2) -0.001(2) 0.002(2) -0.002(2)
C10 0.041(3) 0.050(3) 0.050(3) 0.004(2) 0.009(2) -0.003(2)
N11 0.036(2) 0.048(2) 0.043(2) -0.001(2) 0.001(2) 0.003(2)
N12 0.044(2) 0.046(2) 0.046(2) -0.002(2) -0.003(2) 0.007(2)
C13 0.068(3) 0.044(3) 0.074(3) -0.004(2) 0.015(3) 0.007(3)
C14 0.056(3) 0.070(4) 0.095(4) 0.014(3) 0.032(3) -0.010(3)
C15 0.065(3) 0.079(4) 0.052(3) -0.003(3) 0.000(3) 0.008(3)
C16 0.079(4) 0.110(5) 0.056(3) 0.000(3) -0.014(3) 0.015(4)
C17 0.104(5) 0.114(5) 0.049(3) -0.014(3) -0.004(4) 0.003(5)
C18 0.098(5) 0.081(4) 0.058(3) -0.014(3) 0.015(3) 0.008(4)
C19 0.058(3) 0.075(4) 0.057(3) -0.003(3) 0.008(3) 0.011(3)
C20 0.051(3) 0.049(3) 0.042(2) -0.001(2) 0.005(2) -0.002(2)
C21 0.059(3) 0.063(3) 0.063(3) 0.004(3) 0.015(3) -0.013(3)
C22 0.058(4) 0.070(4) 0.101(5) 0.004(3) 0.018(3) -0.019(3)
C23 0.051(3) 0.078(4) 0.091(4) -0.013(3) -0.001(3) -0.015(3)
C24 0.055(3) 0.064(3) 0.076(4) -0.005(3) -0.010(3) -0.003(3)
C25 0.049(3) 0.057(3) 0.058(3) 0.003(2) -0.005(2) -0.006(3)
C26 0.034(2) 0.054(3) 0.052(3) -0.001(2) 0.003(2) 0.004(2)
C27 0.052(3) 0.051(3) 0.056(3) -0.005(2) -0.006(2) 0.004(2)
C28 0.055(3) 0.066(3) 0.072(3) -0.008(3) -0.008(3) -0.009(3)
C29 0.058(3) 0.054(3) 0.078(3) -0.016(3) 0.011(3) -0.007(3)
C30 0.074(4) 0.047(3) 0.065(3) 0.002(2) 0.011(3) 0.004(3)
C31 0.060(3) 0.060(3) 0.049(3) -0.002(2) -0.004(3) 0.006(3)
C32 0.046(3) 0.045(3) 0.038(2) -0.005(2) 0.005(2) 0.000(2)
C33 0.051(3) 0.106(5) 0.067(4) -0.016(3) -0.001(3) 0.024(3)
C34 0.055(3) 0.120(6) 0.092(5) -0.019(4) -0.009(4) 0.027(4)
C35 0.060(4) 0.090(4) 0.092(5) -0.012(4) -0.031(3) 0.012(4)
C36 0.080(4) 0.100(5) 0.054(3) -0.012(3) -0.024(3) 0.005(4)
C37 0.061(3) 0.076(4) 0.049(3) -0.006(2) -0.004(3) 0.004(3)
C38 0.045(3) 0.053(3) 0.048(3) 0.000(2) -0.003(2) 0.000(2)
C40 0.128(22) 0.070(13) 0.243(34) 0.010(15) -0.078(21) 0.007(13)
Cl3 0.093(3) 0.116(3) 0.085(2) -0.004(2) -0.023(2) 0.015(2)
Cl4 0.146(7) 0.115(6) 0.135(5) -0.015(4) 0.040(5) -0.032(5)

loop_
_atom_site_label
_atom_site_type_symbol
_atom_site_fract_x
_atom_site_fract_y
_atom_site_fract_z
_atom_site_U_iso_or_equiv
_atom_site_thermal_displace_type
_atom_site_occupancy
_atom_site_calc_flag
_atom_site_refinement_flags
_atom_site_disorder_group
Fe Fe 0.70354(4) 0.11031(4) 0.63207(3) 0.0408(2) Uani 1 d . .
Cl1 Cl 0.76825(8) 0.09614(9) 0.72132(5) 0.0648(4) Uani 1 d . .
Cl2 Cl 0.68905(9) 0.20415(6) 0.56492(5) 0.0567(3) Uani 1 d . .
N1 N 0.6527(2) 0.0008(2) 0.6294(2) 0.0419(8) Uani 1 d . .
C2 C 0.7018(3) -0.0566(3) 0.6093(2) 0.0434(10) Uani 1 d . .
C3 C 0.6831(3) -0.1318(3) 0.6234(2) 0.0547(13) Uani 1 d . .
H3A H 0.7151(3) -0.1717(3) 0.6084(2) 0.066 Uiso 1 calc R .
C4 C 0.6159(4) -0.1457(3) 0.6603(3) 0.069(2) Uani 1 d . .
H4A H 0.6036(4) -0.1956(3) 0.6711(3) 0.083 Uiso 1 calc R .
C5 C 0.5668(3) -0.0875(3) 0.6814(3) 0.0607(14) Uani 1 d . .
H5A H 0.5215(3) -0.0973(3) 0.7062(3) 0.073 Uiso 1 calc R .
C6 C 0.5868(3) -0.0127(3) 0.6644(2) 0.0456(11) Uani 1 d . .
C7 C 0.7743(3) -0.0332(3) 0.5725(2) 0.0459(11) Uani 1 d . .
N8 N 0.7937(2) 0.0380(2) 0.5744(2) 0.0415(8) Uani 1 d . .
N9 N 0.8579(2) 0.0607(2) 0.5350(2) 0.0475(9) Uani 1 d . .
C10 C 0.5359(3) 0.0554(3) 0.6811(2) 0.0472(11) Uani 1 d . .
N11 N 0.5709(2) 0.1204(2) 0.6700(2) 0.0426(9) Uani 1 d . .
N12 N 0.5188(2) 0.1849(2) 0.6782(2) 0.0455(9) Uani 1 d . .
C13 C 0.8202(4) -0.0914(3) 0.5374(2) 0.0622(14) Uani 1 d . .
H13A H 0.7995(18) -0.0911(16) 0.4977(5) 0.093 Uiso 1 calc R .
H13B H 0.8115(21) -0.1408(4) 0.5544(11) 0.093 Uiso 1 calc R .
H13C H 0.8793(5) -0.0797(13) 0.5374(15) 0.093 Uiso 1 calc R .
C14 C 0.4505(4) 0.0440(3) 0.7066(3) 0.074(2) Uani 1 d . .
H14A H 0.4484(10) -0.0042(12) 0.7265(18) 0.111 Uiso 1 calc R .
H14B H 0.4093(5) 0.0447(27) 0.6756(4) 0.111 Uiso 1 calc R .
H14C H 0.4386(12) 0.0842(15) 0.7340(15) 0.111 Uiso 1 calc R .
C15 C 0.7623(2) 0.0777(2) 0.45165(13) 0.0652(15) Uani 1 d G .
H15A H 0.7227(2) 0.0994(2) 0.47676(13) 0.078 Uiso 1 calc R .
C16 C 0.7435(2) 0.0680(3) 0.39239(14) 0.082(2) Uani 1 d G .
H16A H 0.6914(2) 0.0831(4) 0.3778(2) 0.098 Uiso 1 calc R .
C17 C 0.8026(3) 0.0355(3) 0.35486(11) 0.089(2) Uani 1 d G .
H17A H 0.7900(4) 0.0290(4) 0.31520(12) 0.107 Uiso 1 calc R .
C18 C 0.8805(2) 0.0129(2) 0.37659(13) 0.079(2) Uani 1 d G .
H18A H 0.9201(3) -0.0088(4) 0.3515(2) 0.095 Uiso 1 calc R .
C19 C 0.8993(2) 0.0226(2) 0.43585(14) 0.0631(14) Uani 1 d G .
H19A H 0.9514(2) 0.0074(3) 0.4504(2) 0.076 Uiso 1 calc R .
C20 C 0.8402(2) 0.0550(2) 0.47338(10) 0.0472(11) Uani 1 d G .
C21 C 0.9623(2) 0.1610(2) 0.52016(10) 0.0616(14) Uani 1 d G .
H21A H 0.9521(2) 0.1596(2) 0.47987(10) 0.074 Uiso 1 calc R .
C22 C 1.0234(2) 0.2096(2) 0.5427(2) 0.076(2) Uani 1 d G .
H22A H 1.0542(3) 0.2407(3) 0.5175(2) 0.091 Uiso 1 calc R .
C23 C 1.0386(2) 0.2117(2) 0.6029(2) 0.073(2) Uani 1 d G .
H23A H 1.0795(3) 0.2443(3) 0.6180(2) 0.088 Uiso 1 calc R .
C24 C 0.9925(2) 0.1653(2) 0.64061(11) 0.0652(14) Uani 1 d G .
H24A H 1.0026(3) 0.1668(3) 0.68090(12) 0.078 Uiso 1 calc R .
C25 C 0.9313(2) 0.1167(2) 0.61808(12) 0.0546(12) Uani 1 d G .
H25A H 0.9005(3) 0.0857(3) 0.64330(15) 0.066 Uiso 1 calc R .
C26 C 0.9162(2) 0.1146(2) 0.55786(12) 0.0470(11) Uani 1 d G .
C27 C 0.6316(2) 0.25113(14) 0.72940(13) 0.0527(12) Uani 1 d G .
H27A H 0.6480(2) 0.20516(14) 0.74624(13) 0.063 Uiso 1 calc R .
C28 C 0.6751(2) 0.3177(2) 0.74261(14) 0.0640(14) Uani 1 d G .
H28A H 0.7207(2) 0.3162(3) 0.7683(2) 0.077 Uiso 1 calc R .
C29 C 0.6506(2) 0.38637(15) 0.7174(2) 0.0635(14) Uani 1 d G .
H29A H 0.6798(3) 0.4309(2) 0.7263(2) 0.076 Uiso 1 calc R .
C30 C 0.5825(2) 0.38854(14) 0.67906(15) 0.0619(14) Uani 1 d G .
H30A H 0.5660(3) 0.4345(2) 0.6622(2) 0.074 Uiso 1 calc R .
C31 C 0.5389(2) 0.3220(2) 0.66585(13) 0.0563(13) Uani 1 d G .
H31A H 0.4933(2) 0.3234(2) 0.6402(2) 0.068 Uiso 1 calc R .
C32 C 0.5634(2) 0.25329(14) 0.69102(13) 0.0433(10) Uani 1 d G .
C33 C 0.3699(2) 0.2128(3) 0.66830(11) 0.074(2) Uani 1 d G .
H33A H 0.3678(2) 0.2233(3) 0.70838(11) 0.089 Uiso 1 calc R .
C34 C 0.2979(2) 0.2207(3) 0.6340(2) 0.089(2) Uani 1 d G .
H34A H 0.2477(2) 0.2366(4) 0.6511(2) 0.107 Uiso 1 calc R .
C35 C 0.3010(2) 0.2050(3) 0.5741(2) 0.081(2) Uani 1 d G .
H35A H 0.2528(2) 0.2103(4) 0.5512(2) 0.097 Uiso 1 calc R .
C36 C 0.3760(2) 0.1812(3) 0.54849(11) 0.078(2) Uani 1 d G .
H36A H 0.3781(3) 0.1707(4) 0.50841(11) 0.093 Uiso 1 calc R .
C37 C 0.4480(2) 0.1732(2) 0.58278(12) 0.0618(14) Uani 1 d G .
H37A H 0.4982(2) 0.1574(3) 0.5656(2) 0.074 Uiso 1 calc R .
C38 C 0.4449(2) 0.1890(2) 0.64268(12) 0.0487(11) Uani 1 d G .
C40 C 0.4394(18) -0.0108(17) 0.5072(16) 0.147(15) Uani 0.50 d P -1
H40A H 0.4088(18) 0.0276(17) 0.5293(16) 0.177 Uiso 0.50 calc PR -1
H40B H 0.4026(18) -0.0304(17) 0.4767(16) 0.177 Uiso 0.50 calc PR -1
Cl3 Cl 0.4702(3) -0.0841(3) 0.5537(2) 0.0978(11) Uani 0.50 d P -1
Cl4 Cl 0.5300(6) 0.0301(5) 0.4753(4) 0.132(3) Uani 0.50 d P -1

loop_
_atom_type_symbol
_atom_type_description
_atom_type_scat_dispersion_real
_atom_type_scat_dispersion_imag
_atom_type_scat_source
C C 0.0181 0.0091 'International Tables Vol C Tables 4.2.6.8 and 6.1.1.4'
H H 0.0000 0.0000 'International Tables Vol C Tables 4.2.6.8 and 6.1.1.4'
N N 0.0311 0.0180 'International Tables Vol C Tables 4.2.6.8 and 6.1.1.4'
Cl Cl 0.3639 0.7018 'International Tables Vol C Tables 4.2.6.8 and 6.1.1.4'
Fe Fe -1.1336 3.1974 'International Tables Vol C Tables 4.2.6.8 and 6.1.1.4'

loop_
_geom_angle_atom_site_label_1
_geom_angle_atom_site_label_2
_geom_angle_atom_site_label_3
_geom_angle
_geom_angle_site_symmetry_1
_geom_angle_site_symmetry_3
_geom_angle_publ_flag
N1 Fe Cl2 127.86(11) . . ?
N1 Fe N11 74.05(14) . . ?
Cl2 Fe N11 96.00(10) . . ?
N1 Fe Cl1 95.68(11) . . ?
Cl2 Fe Cl1 136.45(6) . . ?
N11 Fe Cl1 95.06(10) . . ?
N1 Fe N8 73.65(14) . . ?
Cl2 Fe N8 94.58(10) . . ?
N11 Fe N8 145.63(14) . . ?
Cl1 Fe N8 99.48(10) . . ?
C6 N1 C2 121.4(4) . . ?
C6 N1 Fe 116.8(3) . . ?
C2 N1 Fe 118.2(3) . . ?
N1 C2 C3 120.3(4) . . ?
N1 C2 C7 115.7(4) . . ?
C3 C2 C7 124.0(4) . . ?
C4 C3 C2 118.3(5) . . ?
C5 C4 C3 121.4(5) . . ?
C4 C5 C6 118.1(5) . . ?
N1 C6 C5 120.5(4) . . ?
N1 C6 C10 115.7(4) . . ?
C5 C6 C10 123.8(4) . . ?
N8 C7 C2 115.8(4) . . ?
N8 C7 C13 124.6(4) . . ?
C2 C7 C13 119.6(4) . . ?
C7 N8 N9 115.1(4) . . ?
C7 N8 Fe 113.8(3) . . ?
N9 N8 Fe 130.5(3) . . ?
N8 N9 C26 115.2(3) . . ?
N8 N9 C20 117.2(3) . . ?
C26 N9 C20 122.2(3) . . ?
N11 C10 C14 125.9(5) . . ?
N11 C10 C6 115.1(4) . . ?
C14 C10 C6 119.0(4) . . ?
C10 N11 N12 115.4(4) . . ?
C10 N11 Fe 113.7(3) . . ?
N12 N11 Fe 130.6(3) . . ?
N11 N12 C32 114.3(3) . . ?
N11 N12 C38 116.5(3) . . ?
C32 N12 C38 118.9(3) . . ?
C16 C15 C20 120.0 . . ?
C17 C16 C15 120.0 . . ?
C18 C17 C16 120.0 . . ?
C17 C18 C19 120.0 . . ?
C18 C19 C20 120.0 . . ?
C19 C20 C15 120.0 . . ?
C19 C20 N9 119.7(3) . . ?
C15 C20 N9 120.2(3) . . ?
C22 C21 C26 120.0 . . ?
C21 C22 C23 120.0 . . ?
C24 C23 C22 120.0 . . ?
C23 C24 C25 120.0 . . ?
C26 C25 C24 120.0 . . ?
C25 C26 C21 120.0 . . ?
C25 C26 N9 119.4(2) . . ?
C21 C26 N9 120.5(2) . . ?
C28 C27 C32 120.0 . . ?
C29 C28 C27 120.0 . . ?
C28 C29 C30 120.0 . . ?
C31 C30 C29 120.0 . . ?
C30 C31 C32 120.0 . . ?
C31 C32 C27 120.0 . . ?
C31 C32 N12 120.5(2) . . ?
C27 C32 N12 119.5(2) . . ?
C34 C33 C38 120.0 . . ?
C33 C34 C35 120.0 . . ?
C34 C35 C36 120.0 . . ?
C37 C36 C35 120.0 . . ?
C36 C37 C38 120.0 . . ?
C37 C38 C33 120.0 . . ?
C37 C38 N12 121.0(3) . . ?
C33 C38 N12 118.9(3) . . ?
Cl3 C40 Cl4 108.8(14) . . ?

loop_
_geom_bond_atom_site_label_1
_geom_bond_atom_site_label_2
_geom_bond_distance
_geom_bond_site_symmetry_2
_geom_bond_publ_flag
Fe N1 2.085(4) . ?
Fe Cl2 2.2565(13) . ?
Fe N11 2.283(4) . ?
Fe Cl1 2.2872(14) . ?
Fe N8 2.318(4) . ?
N1 C6 1.335(6) . ?
N1 C2 1.353(6) . ?
C2 C3 1.391(7) . ?
C2 C7 1.480(7) . ?
C3 C4 1.377(8) . ?
C4 C5 1.371(8) . ?
C5 C6 1.404(7) . ?
C6 C10 1.492(7) . ?
C7 N8 1.288(6) . ?
C7 C13 1.486(6) . ?
N8 N9 1.415(5) . ?
N9 C26 1.421(4) . ?
N9 C20 1.431(4) . ?
C10 N11 1.293(6) . ?
C10 C14 1.488(7) . ?
N11 N12 1.414(5) . ?
N12 C32 1.423(4) . ?
N12 C38 1.427(4) . ?
C15 C16 1.39 . ?
C15 C20 1.39 . ?
C16 C17 1.39 . ?
C17 C18 1.39 . ?
C18 C19 1.39 . ?
C19 C20 1.39 . ?
C21 C22 1.39 . ?
C21 C26 1.39 . ?
C22 C23 1.39 . ?
C23 C24 1.39 . ?
C24 C25 1.39 . ?
C25 C26 1.39 . ?
C27 C28 1.39 . ?
C27 C32 1.39 . ?
C28 C29 1.39 . ?
C29 C30 1.39 . ?
C30 C31 1.39 . ?
C31 C32 1.39 . ?
C33 C34 1.39 . ?
C33 C38 1.39 . ?
C34 C35 1.39 . ?
C35 C36 1.39 . ?
C36 C37 1.39 . ?
C37 C38 1.39 . ?
C40 Cl3 1.74(3) . ?
C40 Cl4 1.76(3) . ?
